data_2007526
loop_
_publ_author_name
'I\,sik, \,Samil'
'Ayg\"un, Muhittin'
'Kocaokutgen, Hasan'
'Tahir, M. Nawaz'

_publ_section_title
;
 3-<i>tert</i>-Butyl-2'-chloro-2-hydroxy-5-methylazobenzene
;
_journal_issue 8
_journal_name_full 'Acta Crystallographica Section C'
_journal_page_first 1145
_journal_page_last 1146
_journal_paper_doi 10.1107/S0108270198002923
_journal_volume 54
_journal_year 1998
_chemical_formula_moiety 'C17 H19 Cl N2 O'
_chemical_formula_sum 'C17 H19 Cl N2 O'
_chemical_formula_weight 302.79
_chemical_name_systematic ?
_space_group_IT_number 2
_symmetry_cell_setting triclinic
_symmetry_space_group_name_Hall '-P 1'
_symmetry_space_group_name_H-M 'P -1'
_cell_angle_alpha 80.630(2)
_cell_angle_beta 72.441(3)
_cell_angle_gamma 83.272(2)
_cell_formula_units_Z 2
_cell_length_a 7.16100(10)
_cell_length_b 9.445(2)
_cell_length_c 12.479(3)
_cell_measurement_reflns_used 25
_cell_measurement_temperature 293(2)
_cell_measurement_theta_max 20.83
_cell_measurement_theta_min 11.31
_cell_volume 791.9(3)
_computing_cell_refinement 'CAD-4 EXPRESS'
_computing_data_collection 'CAD-4 EXPRESS (Enraf-Nonius, 1993)'
_computing_data_reduction 'MolEN (Fair, 1990)'
_computing_molecular_graphics 'ORTEPII (Johnson, 1976)'
_computing_publication_material SHELXL93
_computing_structure_refinement 'SHELXL93 (Sheldrick, 1993)'
_computing_structure_solution 'SHELXS86 (Sheldrick, 1990)'
_diffrn_ambient_temperature 293(2)
_diffrn_measurement_device 'Enraf-Nonius CAD-4'
_diffrn_measurement_method \w/\q
_diffrn_radiation_monochromator graphite
_diffrn_radiation_source 'fine-focus sealed tube'
_diffrn_radiation_type MoK\a
_diffrn_radiation_wavelength 0.71069
_diffrn_reflns_av_R_equivalents 0.010
_diffrn_reflns_av_sigmaI/netI 0.0212
_diffrn_reflns_limit_h_max 8
_diffrn_reflns_limit_h_min 0
_diffrn_reflns_limit_k_max 11
_diffrn_reflns_limit_k_min -11
_diffrn_reflns_limit_l_max 15
_diffrn_reflns_limit_l_min -14
_diffrn_reflns_number 3418
_diffrn_reflns_theta_max 26.85
_diffrn_reflns_theta_min 2.60
_diffrn_standards_decay_% 0.3
_diffrn_standards_interval_time 120
_diffrn_standards_number 3
_exptl_absorpt_coefficient_mu 0.242
_exptl_absorpt_correction_type none
_exptl_crystal_colour red
_exptl_crystal_density_diffrn 1.270
_exptl_crystal_density_meas 1.27
_exptl_crystal_density_method pycnometry
_exptl_crystal_description prismatic
_exptl_crystal_F_000 320
_exptl_crystal_size_max 0.35
_exptl_crystal_size_mid 0.25
_exptl_crystal_size_min 0.20
_refine_diff_density_max 0.25
_refine_diff_density_min -0.28
_refine_ls_extinction_method none
_refine_ls_goodness_of_fit_all 1.097
_refine_ls_goodness_of_fit_obs 1.195
_refine_ls_hydrogen_treatment refall
_refine_ls_matrix_type full
_refine_ls_number_parameters 266
_refine_ls_number_reflns 3158
_refine_ls_number_restraints 0
_refine_ls_restrained_S_all 1.097
_refine_ls_restrained_S_obs 1.195
_refine_ls_R_factor_all 0.074
_refine_ls_R_factor_obs .055
_refine_ls_shift/esd_max 0.001
_refine_ls_shift/esd_mean 0.000
_refine_ls_structure_factor_coef Fsqd
_refine_ls_weighting_details 'w = 1/[\s^2^(Fo^2^)+(0.0485P)^2^+0.3914P] where P = (Fo^2^+2Fc^2^)/3'
_refine_ls_weighting_scheme calc
_refine_ls_wR_factor_all 0.140
_refine_ls_wR_factor_obs .131
_reflns_number_observed 2411
_reflns_number_total 3158
_reflns_observed_criterion I>2\s(I)
_cod_data_source_file fr1105.cif
_cod_data_source_block fr1105
_cod_depositor_comments
;
The following automatic conversions were performed:
'_symmetry_cell_setting' value 'Triclinic' changed to 'triclinic'
according to '/home/saulius/struct/CIF-dictionaries/cif_core.dic'
dictionary named 'cif_core.dic' version 2.4.1 from 2010-06-29.

Automatic conversion script
Id: cif_fix_enum 1527 2010-12-29 10:47:43Z saulius 

The following automatic conversions were performed:

'_refine_ls_weighting_scheme' value 'calc w =
1/[\s^2^(Fo^2^)+(0.0485P)^2^+0.3914P] where P = (Fo^2^+2Fc^2^)/3' was
changed to 'calc'. New tag '_refine_ls_weighting_details' was
created. The value of the new tag was set to 'w =
1/[\s^2^(Fo^2^)+(0.0485P)^2^+0.3914P] where P = (Fo^2^+2Fc^2^)/3'.

Automatic conversion script
Id: cif_fix_values 3143 2015-03-26 13:38:13Z robertas 
;
_cod_database_code 2007526

loop_
_symmetry_equiv_pos_as_xyz
'x, y, z'
'-x, -y, -z'

loop_
_atom_site_aniso_label
_atom_site_aniso_U_11
_atom_site_aniso_U_22
_atom_site_aniso_U_33
_atom_site_aniso_U_12
_atom_site_aniso_U_13
_atom_site_aniso_U_23
Cl1 .1059(7) .0686(5) .0930(6) .0178(4) -.0400(5) -.0221(4)
O1 .0754(12) .0465(9) .0514(10) .0080(8) -.0223(9) -.0058(7)
N1 .0437(10) .0513(11) .0490(10) -.0009(8) -.0177(8) .0002(8)
N2 .0453(11) .0524(11) .0472(10) .0012(8) -.0167(8) -.0009(8)
C1 .0397(11) .0496(12) .0467(12) .0005(9) -.0159(9) -.0022(9)
C2 .0413(12) .0461(12) .0482(12) .0008(9) -.0159(9) -.0058(9)
C3 .0409(12) .0516(12) .0461(12) .0005(9) -.0152(9) -.0047(9)
C4 .0465(13) .0470(12) .0490(13) .0008(10) -.0172(10) .0022(10)
C5 .0443(12) .0503(12) .0530(13) .0037(10) -.0175(10) -.0074(10)
C6 .0478(13) .0574(13) .0455(13) .0031(10) -.0148(10) -.0111(10)
C7 .0391(12) .0541(13) .0535(13) -.0066(10) -.0186(10) .0053(10)
C8 .061(2) .063(2) .0545(15) -.0050(13) -.0183(12) .0017(12)
C9 .072(2) .087(2) .055(2) -.016(2) -.0229(14) .0110(15)
C10 .071(2) .081(2) .074(2) -.018(2) -.035(2) .027(2)
C11 .062(2) .056(2) .096(2) -.0068(13) -.038(2) .013(2)
C12 .0467(13) .0555(14) .069(2) -.0053(11) -.0245(12) .0028(12)
C13 .0582(14) .0521(13) .0450(12) .0028(11) -.0169(11) -.0059(10)
C14 .063(2) .065(2) .054(2) .0098(13) -.0085(13) -.0105(13)
C15 .075(2) .067(2) .0453(14) .006(2) -.0179(13) -.0040(12)
C16 .078(2) .071(2) .057(2) -.006(2) -.0274(15) -.0123(14)
C17 .079(2) .053(2) .065(2) .0173(14) -.024(2) -.0139(14)

loop_
_atom_site_label
_atom_site_fract_x
_atom_site_fract_y
_atom_site_fract_z
_atom_site_U_iso_or_equiv
_atom_site_thermal_displace_type
_atom_site_calc_flag
_atom_site_refinement_flags
_atom_site_occupancy
_atom_site_disorder_group
_atom_site_type_symbol
Cl1 .419990(10) .23107(8) .38531(7) .0874(3) Uani d . 1 . Cl
O1 .3086(3) .5668(2) .2107(2) .0580(5) Uani d . 1 . O
H1 .303(4) .519(3) .279(3) .076(9) Uiso d . 1 . H
N1 .2584(3) .5240(2) .4241(2) .0481(5) Uani d . 1 . N
N2 .1913(3) .6522(2) .4367(2) .0486(5) Uani d . 1 . N
C1 .1828(3) .7435(2) .3372(2) .0454(5) Uani d . 1 . C
C2 .2450(3) .7036(2) .2270(2) .0449(5) Uani d . 1 . C
C3 .2410(3) .8086(2) .1328(2) .0461(5) Uani d . 1 . C
C4 .1666(3) .9462(2) .1562(2) .0481(5) Uani d . 1 . C
H4 .170(3) 1.018(2) .095(2) .044(6) Uiso d . 1 . H
C5 .0983(3) .9875(2) .2643(2) .0490(5) Uani d . 1 . C
C6 .1097(3) .8846(3) .3539(2) .0500(5) Uani d . 1 . C
H6 .070(3) .904(2) .427(2) .051(6) Uiso d . 1 . H
C7 .2740(3) .4351(2) .5245(2) .0489(5) Uani d . 1 . C
C8 .2209(4) .4822(3) .6304(2) .0602(6) Uani d . 1 . C
H8 .175(4) .576(3) .636(2) .063(8) Uiso d . 1 . H
C9 .2429(5) .3906(4) .7240(3) .0720(8) Uani d . 1 . C
H9 .203(5) .428(3) .797(3) .087(10) Uiso d . 1 . H
C10 .3162(5) .2506(4) .7141(3) .0754(9) Uani d . 1 . C
H10 .324(5) .192(4) .783(3) .092(10) Uiso d . 1 . H
C11 .3698(4) .2019(3) .6110(3) .0705(8) Uani d . 1 . C
H11 .420(4) .113(3) .598(3) .078(9) Uiso d . 1 . H
C12 .3498(4) .2937(3) .5160(2) .0566(6) Uani d . 1 . C
C13 .3157(4) .7707(2) .0111(2) .0520(6) Uani d . 1 . C
C14 .5290(4) .7064(3) -.0133(2) .0635(7) Uani d . 1 . C
H14A .576(4) .684(3) -.091(3) .081(9) Uiso d . 1 . H
H14B .546(4) .620(3) .040(2) .064(7) Uiso d . 1 . H
H14C .617(5) .779(3) -.003(3) .085(9) Uiso d . 1 . H
C15 .3146(5) .9040(3) -.0771(2) .0639(7) Uani d . 1 . C
H15A .359(4) .874(3) -.151(3) .075(8) Uiso d . 1 . H
H15B .401(4) .983(3) -.073(3) .079(9) Uiso d . 1 . H
H15C .185(4) .949(3) -.071(2) .067(8) Uiso d . 1 . H
C16 .1842(5) .6630(3) -.0046(3) .0667(7) Uani d . 1 . C
H16A .233(4) .639(3) -.082(3) .081(9) Uiso d . 1 . H
H16B .055(4) .708(3) .006(2) .065(8) Uiso d . 1 . H
H16C .178(4) .573(3) .049(2) .057(7) Uiso d . 1 . H
C17 .0137(6) 1.1387(3) .2811(3) .0663(8) Uani d . 1 . C
H17A .069(6) 1.211(4) .221(4) .120(10) Uiso d . 1 . H
H17B .019(6) 1.172(4) .346(4) .130(10) Uiso d . 1 . H
H17C -.115(9) 1.149(6) .297(5) .18(2) Uiso d . 1 . H

loop_
_atom_type_symbol
_atom_type_description
_atom_type_scat_dispersion_real
_atom_type_scat_dispersion_imag
_atom_type_scat_source
C C 0.0033 0.0016 'International Tables Vol C Tables 4.2.6.8 and 6.1.1.4'
H H 0.0000 0.0000 'International Tables Vol C Tables 4.2.6.8 and 6.1.1.4'
N N 0.0061 0.0033 'International Tables Vol C Tables 4.2.6.8 and 6.1.1.4'
O O 0.0106 0.0060 'International Tables Vol C Tables 4.2.6.8 and 6.1.1.4'
Cl Cl 0.1484 0.1585 'International Tables Vol C Tables 4.2.6.8 and 6.1.1.4'

loop_
_geom_angle_atom_site_label_1
_geom_angle_atom_site_label_2
_geom_angle_atom_site_label_3
_geom_angle
_geom_angle_publ_flag
C2 O1 H1 106.1(19) yes
N1 N2 C1 115.8(2) yes
N2 N1 C7 115.1(2) yes
C6 C1 N2 114.4(2) ?
C6 C1 C2 120.3(2) ?
N2 C1 C2 125.3(2) ?
O1 C2 C1 120.6(2) ?
O1 C2 C3 119.7(2) ?
C1 C2 C3 119.7(2) ?
C4 C3 C2 116.6(2) ?
C4 C3 C13 122.2(2) ?
C2 C3 C13 121.2(2) ?
C3 C4 C5 125.0(2) ?
C3 C4 H4 117.7(13) ?
C5 C4 H4 117.3(13) ?
C6 C5 C4 117.2(2) ?
C6 C5 C17 122.0(2) ?
C4 C5 C17 120.9(2) ?
C5 C6 C1 121.3(2) ?
C5 C6 H6 122.4(14) ?
C1 C6 H6 116.3(14) ?
C12 C7 C8 118.4(2) ?
C12 C7 N1 117.9(2) ?
C8 C7 N1 123.7(2) ?
C9 C8 C7 120.6(3) ?
C9 C8 H8 120.9(17) ?
C7 C8 H8 118.5(17) ?
C8 C9 C10 120.2(3) ?
C8 C9 H9 117.9(19) ?
C10 C9 H9 122.0(18) ?
C11 C10 C9 120.3(3) ?
C11 C10 H10 123.7(19) ?
C9 C10 H10 116.(2) ?
C10 C11 C12 120.0(3) ?
C10 C11 H11 125.(2) ?
C12 C11 H11 115.(2) ?
C11 C12 C7 120.5(3) ?
C11 C12 Cl1 119.6(2) ?
C7 C12 Cl1 119.9(2) ?
C15 C13 C14 106.7(2) yes
C15 C13 C16 108.3(2) yes
C14 C13 C16 110.1(2) yes
C15 C13 C3 111.8(2) yes
C14 C13 C3 110.2(2) yes
C16 C13 C3 109.7(2) yes
C13 C14 H14A 109.8(18) ?
C13 C14 H14B 113.1(15) ?
H14A C14 H14B 110.(2) ?
C13 C14 H14C 109.9(17) ?
H14A C14 H14C 109.(2) ?
H14B C14 H14C 105.(2) ?
C13 C15 H15A 108.5(17) ?
C13 C15 H15B 113.9(16) ?
H15A C15 H15B 109.(2) ?
C13 C15 H15C 112.6(16) ?
H15A C15 H15C 105.(2) ?
H15B C15 H15C 107.(2) ?
C13 C16 H16A 109.3(17) ?
C13 C16 H16B 108.3(16) ?
H16A C16 H16B 108.(2) ?
C13 C16 H16C 113.6(14) ?
H16A C16 H16C 108.(2) ?
H16B C16 H16C 109.(2) ?
C5 C17 H17A 115.(2) ?
C5 C17 H17B 117.(3) ?
H17A C17 H17B 105.(3) ?
C5 C17 H17C 113.(4) ?
H17A C17 H17C 109.(4) ?
H17B C17 H17C 96.(4) ?

loop_
_geom_bond_atom_site_label_1
_geom_bond_atom_site_label_2
_geom_bond_site_symmetry_2
_geom_bond_distance
_geom_bond_publ_flag
Cl1 C12 . 1.735(3) yes
O1 C2 . 1.345(3) yes
O1 H1 . .89(3) ?
N2 N1 . 1.266(2) yes
N2 C1 . 1.405(3) yes
N1 C7 . 1.417(3) yes
C1 C6 . 1.399(3) ?
C1 C2 . 1.411(3) ?
C2 C3 . 1.414(3) ?
C3 C4 . 1.388(3) ?
C3 C13 . 1.537(3) yes
C4 C5 . 1.393(3) ?
C4 H4 . .93(2) ?
C5 C6 . 1.372(3) ?
C5 C17 . 1.506(3) yes
C6 H6 . .91(2) ?
C7 C12 . 1.390(3) ?
C7 C8 . 1.391(4) ?
C8 C9 . 1.374(4) ?
C8 H8 . .91(3) ?
C9 C10 . 1.376(4) ?
C9 H9 . .97(3) ?
C10 C11 . 1.366(5) ?
C10 H10 . .95(3) ?
C11 C12 . 1.384(4) ?
C11 H11 . .89(3) ?
C13 C15 . 1.532(3) yes
C13 C14 . 1.535(4) yes
C13 C16 . 1.536(4) yes
C14 H14A . .97(3) ?
C14 H14B . .98(3) ?
C14 H14C . 1.03(3) ?
C15 H15A . .95(3) ?
C15 H15B . 1.03(3) ?
C15 H15C . .96(3) ?
C16 H16A . .98(3) ?
C16 H16B . .96(3) ?
C16 H16C . .99(3) ?
C17 H17A . .95(4) ?
C17 H17B . .92(4) ?
C17 H17C . .88(6) ?

loop_
_geom_torsion_atom_site_label_1
_geom_torsion_atom_site_label_2
_geom_torsion_atom_site_label_3
_geom_torsion_atom_site_label_4
_geom_torsion
_geom_torsion_publ_flag
C1 N2 N1 C7 177.3(2) yes
N1 N2 C1 C6 -179.4(2) yes
N1 N2 C1 C2 -1.0(3) yes
C6 C1 C2 O1 -177.5(2) ?
N2 C1 C2 O1 4.1(3) ?
C6 C1 C2 C3 2.7(3) ?
N2 C1 C2 C3 -175.7(2) ?
O1 C2 C3 C4 177.6(2) ?
C1 C2 C3 C4 -2.6(3) ?
O1 C2 C3 C13 -2.4(3) ?
C1 C2 C3 C13 177.4(2) ?
C2 C3 C4 C5 0.6(3) ?
C13 C3 C4 C5 -179.4(2) ?
C3 C4 C5 C6 1.4(4) ?
C3 C4 C5 C17 -177.8(3) ?
C4 C5 C6 C1 -1.4(3) ?
C17 C5 C6 C1 177.9(3) ?
N2 C1 C6 C5 177.9(2) ?
C2 C1 C6 C5 -0.6(3) ?
N2 N1 C7 C12 -179.0(2) yes
N2 N1 C7 C8 -0.1(3) yes
C12 C7 C8 C9 -0.1(4) ?
N1 C7 C8 C9 -179.0(2) ?
C7 C8 C9 C10 -0.6(4) ?
C8 C9 C10 C11 0.7(5) ?
C9 C10 C11 C12 -0.2(4) ?
C10 C11 C12 C7 -0.5(4) ?
C10 C11 C12 Cl1 179.5(2) ?
C8 C7 C12 C11 0.6(4) ?
N1 C7 C12 C11 179.6(2) ?
C8 C7 C12 Cl1 -179.4(2) ?
N1 C7 C12 Cl1 -0.4(3) ?
C4 C3 C13 C15 5.3(3) ?
C2 C3 C13 C15 -174.7(2) ?
C4 C3 C13 C14 123.7(2) ?
C2 C3 C13 C14 -56.3(3) ?
C4 C3 C13 C16 -114.9(3) ?
C2 C3 C13 C16 65.1(3) ?

loop_
_cod_related_entry_id
_cod_related_entry_database
_cod_related_entry_code
1 ChemSpider 30652206
